data_4124165
loop_
_publ_author_name
'Zhao, Da'
'Zhang, Jiji'
'Xie, Zuowei'

_publ_section_title
;
 Dearomative [2 + 2] Cycloaddition and Formal C-H Insertion Reaction of
 o-Carboryne with Indoles: Synthesis of Carborane-Functionalized
 Heterocycles.
;
_journal_issue 29
_journal_name_full 'Journal of the American Chemical Society'
_journal_page_first 9423
_journal_page_last 9428
_journal_paper_doi 10.1021/jacs.5b05426
_journal_volume 137
_journal_year 2015
_chemical_formula_sum 'C11 H17 B10 N'
_chemical_formula_weight 271.36
_chemical_name_systematic
; 
 ? 
;
_space_group_IT_number 14
_symmetry_cell_setting monoclinic
_symmetry_space_group_name_Hall '-P 2yn'
_symmetry_space_group_name_H-M 'P 1 21/n 1'
_atom_sites_solution_hydrogens geom
_atom_sites_solution_primary direct
_atom_sites_solution_secondary difmap
_audit_creation_method SHELXL-97
_cell_angle_alpha 90.00
_cell_angle_beta 94.813(2)
_cell_angle_gamma 90.00
_cell_formula_units_Z 4
_cell_length_a 6.9969(6)
_cell_length_b 20.1293(17)
_cell_length_c 11.0355(9)
_cell_measurement_reflns_used 51
_cell_measurement_temperature 296(2)
_cell_measurement_theta_max 15
_cell_measurement_theta_min 15
_cell_volume 1548.8(2)
_computing_cell_refinement 'BRUKER KAPPA APEXII DUO DIFFRACTOMETER'
_computing_data_collection 'BRUKER KAPPA APEXII DUO DIFFRACTOMETER'
_computing_data_reduction 'BRUKER KAPPA APEXII DUO DIFFRACTOMETER'
_computing_molecular_graphics 'SIEMENS SHELXTL'
_computing_publication_material 'SIEMENS SHELXTL'
_computing_structure_refinement 'SHELXL-97 (Sheldrick, 2008)'
_computing_structure_solution 'SHELXS-97 (Sheldrick, 2008)'
_diffrn_ambient_temperature 296(2)
_diffrn_measured_fraction_theta_full 0.996
_diffrn_measured_fraction_theta_max 0.996
_diffrn_measurement_device_type 'BRUKER KAPPA APEXII DUO DIFFRACTOMETER'
_diffrn_measurement_method 'PHI & OMEGA SCAN'
_diffrn_radiation_monochromator graphite
_diffrn_radiation_source 'fine-focus sealed tube'
_diffrn_radiation_type MoK\a
_diffrn_radiation_wavelength 0.71073
_diffrn_reflns_av_R_equivalents 0.0524
_diffrn_reflns_av_sigmaI/netI 0.0485
_diffrn_reflns_limit_h_max 8
_diffrn_reflns_limit_h_min -8
_diffrn_reflns_limit_k_max 24
_diffrn_reflns_limit_k_min -21
_diffrn_reflns_limit_l_max 7
_diffrn_reflns_limit_l_min -13
_diffrn_reflns_number 11321
_diffrn_reflns_theta_full 25.25
_diffrn_reflns_theta_max 25.25
_diffrn_reflns_theta_min 2.02
_exptl_absorpt_coefficient_mu 0.058
_exptl_absorpt_correction_T_max 0.7456
_exptl_absorpt_correction_T_min 0.6496
_exptl_absorpt_correction_type multi-scan
_exptl_crystal_colour colourless
_exptl_crystal_density_diffrn 1.164
_exptl_crystal_density_method 'not measured'
_exptl_crystal_description block
_exptl_crystal_F_000 560
_exptl_crystal_size_max 0.40
_exptl_crystal_size_mid 0.30
_exptl_crystal_size_min 0.20
_refine_diff_density_max 0.163
_refine_diff_density_min -0.168
_refine_diff_density_rms 0.032
_refine_ls_extinction_method none
_refine_ls_goodness_of_fit_ref 1.029
_refine_ls_hydrogen_treatment riding
_refine_ls_matrix_type full
_refine_ls_number_parameters 199
_refine_ls_number_reflns 2809
_refine_ls_number_restraints 0
_refine_ls_restrained_S_all 1.029
_refine_ls_R_factor_all 0.0895
_refine_ls_R_factor_gt 0.0526
_refine_ls_shift/su_max 0.000
_refine_ls_shift/su_mean 0.000
_refine_ls_structure_factor_coef Fsqd
_refine_ls_weighting_details 'calc w=1/[\s^2^(Fo^2^)+(0.0756P)^2^+0.2396P] where P=(Fo^2^+2Fc^2^)/3'
_refine_ls_weighting_scheme calc
_refine_ls_wR_factor_gt 0.1295
_refine_ls_wR_factor_ref 0.1502
_reflns_number_gt 1860
_reflns_number_total 2809
_reflns_threshold_expression >2sigma(I)
_cod_data_source_file ja5b05426_si_001.cif
_cod_data_source_block 7f
_cod_depositor_comments
;
The following automatic conversions were performed:

'_symmetry_cell_setting' value 'Monoclinic' changed to 'monoclinic'
according to
/usr/data/users/saulius/crontab/automatic-downloads/rss-feeds/ACS/lib/dictionaries/cif_core.dic
dictionary named 'cif_core.dic' version 2.4.2 from 2011-04-26.

Automatic conversion script
Id: cif_fix_values 3271 2015-04-21 07:52:19Z andrius 

 Adding full bibliography for 4124154--4124166.cif.
;
_cod_original_sg_symbol_H-M P2(1)/n
_cod_database_code 4124165

loop_
_symmetry_equiv_pos_as_xyz
'x, y, z'
'-x+1/2, y+1/2, -z+1/2'
'-x, -y, -z'
'x-1/2, -y-1/2, z-1/2'

loop_
_atom_site_label
_atom_site_type_symbol
_atom_site_fract_x
_atom_site_fract_y
_atom_site_fract_z
_atom_site_U_iso_or_equiv
_atom_site_adp_type
_atom_site_occupancy
_atom_site_symmetry_multiplicity
_atom_site_calc_flag
_atom_site_refinement_flags
N1 N 0.7724(2) 0.10230(8) 0.63546(14) 0.0404(4) Uani 1 1 d .
C1 C 0.8202(3) 0.12759(9) 0.84698(16) 0.0384(5) Uani 1 1 d .
C2 C 0.7564(3) 0.20376(10) 0.81202(17) 0.0429(5) Uani 1 1 d .
H2 H 0.6995 0.2158 0.7187 0.051 Uiso 1 1 calc R
C11 C 0.7986(3) 0.07714(10) 0.74564(17) 0.0389(5) Uani 1 1 d .
C12 C 0.8098(3) 0.00908(10) 0.77163(19) 0.0489(6) Uani 1 1 d .
H12A H 0.8292 -0.0060 0.8514 0.059 Uiso 1 1 calc R
C13 C 0.7915(3) -0.03454(11) 0.6767(2) 0.0513(6) Uani 1 1 d .
H13A H 0.7975 -0.0800 0.6913 0.062 Uiso 1 1 calc R
C14 C 0.7636(3) -0.01084(10) 0.55727(18) 0.0430(5) Uani 1 1 d .
C15 C 0.7452(3) -0.05272(12) 0.4537(2) 0.0561(6) Uani 1 1 d .
H15A H 0.7504 -0.0986 0.4635 0.067 Uiso 1 1 calc R
C16 C 0.7200(3) -0.02637(13) 0.3404(2) 0.0602(7) Uani 1 1 d .
H16A H 0.7081 -0.0543 0.2732 0.072 Uiso 1 1 calc R
C17 C 0.7119(3) 0.04249(13) 0.3238(2) 0.0580(6) Uani 1 1 d .
H17A H 0.6935 0.0598 0.2455 0.070 Uiso 1 1 calc R
C18 C 0.7307(3) 0.08465(11) 0.42090(17) 0.0501(6) Uani 1 1 d .
H18A H 0.7271 0.1304 0.4087 0.060 Uiso 1 1 calc R
C19 C 0.7557(3) 0.05860(10) 0.54001(17) 0.0401(5) Uani 1 1 d .
B3 B 0.6114(4) 0.15873(14) 0.8979(2) 0.0506(7) Uani 1 1 d .
H3 H 0.4664 0.1411 0.8675 0.061 Uiso 1 1 calc R
B4 B 0.7743(4) 0.11078(13) 0.9926(2) 0.0522(7) Uani 1 1 d .
H4 H 0.7347 0.0614 1.0251 0.063 Uiso 1 1 calc R
B5 B 1.0107(4) 0.12786(14) 0.9541(2) 0.0519(7) Uani 1 1 d .
H5 H 1.1235 0.0897 0.9620 0.062 Uiso 1 1 calc R
B6 B 0.9962(3) 0.18683(13) 0.8341(2) 0.0494(6) Uani 1 1 d .
H6 H 1.0975 0.1872 0.7632 0.059 Uiso 1 1 calc R
B7 B 0.6616(4) 0.24338(14) 0.9282(2) 0.0520(7) Uani 1 1 d .
H7 H 0.5479 0.2812 0.9181 0.062 Uiso 1 1 calc R
B8 B 0.6757(4) 0.18506(14) 1.0479(2) 0.0556(7) Uani 1 1 d .
H8 H 0.5720 0.1846 1.1175 0.067 Uiso 1 1 calc R
B9 B 0.9226(4) 0.16604(14) 1.0828(2) 0.0588(7) Uani 1 1 d .
H9 H 0.9794 0.1531 1.1758 0.071 Uiso 1 1 calc R
B10 B 1.0596(4) 0.21316(14) 0.9838(2) 0.0577(7) Uani 1 1 d .
H10 H 1.2052 0.2311 1.0118 0.069 Uiso 1 1 calc R
B11 B 0.8960(4) 0.26064(13) 0.8886(2) 0.0523(7) Uani 1 1 d .
H11 H 0.9331 0.3096 0.8528 0.063 Uiso 1 1 calc R
B12 B 0.8533(4) 0.24810(13) 1.0429(2) 0.0511(7) Uani 1 1 d .
H12 H 0.8653 0.2887 1.1098 0.061 Uiso 1 1 calc R

loop_
_atom_site_aniso_label
_atom_site_aniso_U_11
_atom_site_aniso_U_22
_atom_site_aniso_U_33
_atom_site_aniso_U_23
_atom_site_aniso_U_13
_atom_site_aniso_U_12
N1 0.0467(10) 0.0386(10) 0.0362(9) -0.0002(8) 0.0051(7) 0.0019(8)
C1 0.0432(11) 0.0363(12) 0.0356(10) 0.0029(8) 0.0031(8) 0.0038(9)
C2 0.0503(12) 0.0389(12) 0.0388(11) 0.0017(9) 0.0002(9) 0.0062(9)
C11 0.0407(11) 0.0388(12) 0.0372(11) 0.0012(9) 0.0036(8) 0.0016(9)
C12 0.0612(14) 0.0406(13) 0.0445(12) 0.0052(10) 0.0018(10) 0.0017(10)
C13 0.0575(13) 0.0356(13) 0.0610(14) -0.0001(11) 0.0055(11) 0.0005(10)
C14 0.0371(11) 0.0407(13) 0.0515(13) -0.0069(10) 0.0050(9) -0.0015(9)
C15 0.0520(13) 0.0502(15) 0.0670(16) -0.0193(12) 0.0096(11) -0.0063(11)
C16 0.0533(14) 0.0734(19) 0.0549(15) -0.0254(13) 0.0099(11) -0.0105(12)
C17 0.0581(14) 0.0756(19) 0.0406(12) -0.0087(12) 0.0063(10) -0.0054(13)
C18 0.0557(13) 0.0546(15) 0.0404(12) 0.0003(10) 0.0066(10) 0.0029(11)
C19 0.0366(10) 0.0428(13) 0.0410(11) -0.0047(9) 0.0047(8) 0.0011(9)
B3 0.0411(13) 0.0602(18) 0.0514(14) -0.0073(12) 0.0089(11) -0.0009(12)
B4 0.0756(18) 0.0461(16) 0.0363(12) 0.0041(11) 0.0124(12) -0.0018(13)
B5 0.0529(15) 0.0566(17) 0.0442(14) -0.0016(12) -0.0077(11) 0.0131(12)
B6 0.0453(14) 0.0501(16) 0.0535(15) -0.0023(12) 0.0091(11) -0.0050(12)
B7 0.0521(15) 0.0517(17) 0.0516(15) -0.0097(12) 0.0018(11) 0.0125(12)
B8 0.0648(17) 0.0619(18) 0.0418(14) -0.0080(12) 0.0153(12) -0.0014(14)
B9 0.0758(19) 0.0613(18) 0.0372(13) -0.0025(12) -0.0079(12) 0.0099(15)
B10 0.0470(15) 0.0640(19) 0.0605(17) -0.0142(14) -0.0049(12) -0.0008(13)
B11 0.0654(17) 0.0384(15) 0.0533(15) -0.0034(12) 0.0056(12) -0.0046(12)
B12 0.0585(15) 0.0511(17) 0.0428(13) -0.0115(12) -0.0016(11) 0.0035(12)

loop_
_atom_type_symbol
_atom_type_description
_atom_type_scat_dispersion_real
_atom_type_scat_dispersion_imag
_atom_type_scat_source
C C 0.0033 0.0016 'International Tables Vol C Tables 4.2.6.8 and 6.1.1.4'
H H 0.0000 0.0000 'International Tables Vol C Tables 4.2.6.8 and 6.1.1.4'
B B 0.0013 0.0007 'International Tables Vol C Tables 4.2.6.8 and 6.1.1.4'
N N 0.0061 0.0033 'International Tables Vol C Tables 4.2.6.8 and 6.1.1.4'

loop_
_geom_angle_atom_site_label_1
_geom_angle_atom_site_label_2
_geom_angle_atom_site_label_3
_geom_angle
C11 N1 C19 117.37(18)
C11 C1 C2 116.63(15)
C11 C1 B4 123.50(17)
C2 C1 B4 109.92(15)
C11 C1 B5 122.65(16)
C2 C1 B5 110.04(16)
B4 C1 B5 62.86(14)
C11 C1 B3 116.80(16)
C2 C1 B3 60.95(13)
B4 C1 B3 62.12(14)
B5 C1 B3 114.01(16)
C11 C1 B6 115.55(16)
C2 C1 B6 61.03(13)
B4 C1 B6 114.03(17)
B5 C1 B6 62.22(14)
B3 C1 B6 113.85(17)
C1 C2 B11 112.56(16)
C1 C2 B7 112.34(16)
B11 C2 B7 63.08(15)
C1 C2 B3 62.21(13)
B11 C2 B3 115.41(16)
B7 C2 B3 62.64(15)
C1 C2 B6 62.22(13)
B11 C2 B6 62.82(14)
B7 C2 B6 115.35(17)
B3 C2 B6 115.92(17)
N1 C11 C12 124.53(18)
N1 C11 C1 115.05(17)
C12 C11 C1 120.41(17)
C13 C12 C11 118.2(2)
C12 C13 C14 120.0(2)
C13 C14 C19 117.74(18)
C13 C14 C15 123.5(2)
C19 C14 C15 118.7(2)
C16 C15 C14 120.4(2)
C15 C16 C17 120.6(2)
C18 C17 C16 120.9(2)
C17 C18 C19 119.7(2)
N1 C19 C14 122.17(18)
N1 C19 C18 118.24(19)
C14 C19 C18 119.59(19)
C2 B3 C1 56.85(12)
C2 B3 B8 104.20(18)
C1 B3 B8 104.99(17)
C2 B3 B7 58.29(14)
C1 B3 B7 104.56(17)
B8 B3 B7 60.02(15)
C2 B3 B4 103.54(17)
C1 B3 B4 58.16(13)
B8 B3 B4 60.47(14)
B7 B3 B4 107.85(18)
C1 B4 B3 59.72(13)
C1 B4 B9 105.01(18)
B3 B4 B9 107.95(19)
C1 B4 B5 58.76(13)
B3 B4 B5 108.70(17)
B9 B4 B5 59.95(15)
C1 B4 B8 105.50(17)
B3 B4 B8 59.58(14)
B9 B4 B8 60.24(15)
B5 B4 B8 108.41(19)
C1 B5 B9 104.66(17)
C1 B5 B6 59.53(13)
B9 B5 B6 107.83(19)
C1 B5 B4 58.38(13)
B9 B5 B4 59.88(15)
B6 B5 B4 108.17(17)
C1 B5 B10 104.98(17)
B9 B5 B10 60.46(16)
B6 B5 B10 59.28(15)
B4 B5 B10 108.19(18)
C2 B6 C1 56.76(12)
C2 B6 B10 104.01(17)
C1 B6 B10 104.89(18)
C2 B6 B11 57.94(13)
C1 B6 B11 104.26(17)
B10 B6 B11 60.21(15)
C2 B6 B5 103.53(17)
C1 B6 B5 58.26(13)
B10 B6 B5 60.41(15)
B11 B6 B5 107.94(18)
C2 B7 B8 104.66(18)
C2 B7 B3 59.08(13)
B8 B7 B3 59.83(15)
C2 B7 B11 58.28(13)
B8 B7 B11 108.75(19)
B3 B7 B11 108.48(17)
C2 B7 B12 104.24(17)
B8 B7 B12 60.53(15)
B3 B7 B12 108.33(18)
B11 B7 B12 60.16(15)
B3 B8 B7 60.14(15)
B3 B8 B4 59.95(14)
B7 B8 B4 107.54(17)
B3 B8 B9 107.81(18)
B7 B8 B9 107.31(19)
B4 B8 B9 59.69(15)
B3 B8 B12 108.03(18)
B7 B8 B12 59.84(15)
B4 B8 B12 107.28(19)
B9 B8 B12 59.52(15)
B12 B9 B4 108.15(18)
B12 B9 B5 108.20(18)
B4 B9 B5 60.17(14)
B12 B9 B8 60.25(15)
B4 B9 B8 60.06(15)
B5 B9 B8 108.45(17)
B12 B9 B10 60.08(15)
B4 B9 B10 107.98(17)
B5 B9 B10 59.91(15)
B8 B9 B10 108.33(19)
B6 B10 B11 60.27(14)
B6 B10 B5 60.31(14)
B11 B10 B5 107.91(17)
B6 B10 B12 108.38(17)
B11 B10 B12 59.94(14)
B5 B10 B12 107.46(19)
B6 B10 B9 107.99(19)
B11 B10 B9 107.25(19)
B5 B10 B9 59.63(15)
B12 B10 B9 59.43(15)
C2 B11 B7 58.63(13)
C2 B11 B10 104.47(18)
B7 B11 B10 108.36(19)
C2 B11 B6 59.25(13)
B7 B11 B6 108.74(18)
B10 B11 B6 59.52(14)
C2 B11 B12 104.34(18)
B7 B11 B12 59.95(14)
B10 B11 B12 60.33(14)
B6 B11 B12 108.09(18)
B9 B12 B7 107.71(18)
B9 B12 B11 107.93(18)
B7 B12 B11 59.89(14)
B9 B12 B10 60.49(16)
B7 B12 B10 107.85(17)
B11 B12 B10 59.74(15)
B9 B12 B8 60.23(16)
B7 B12 B8 59.63(15)
B11 B12 B8 107.82(17)
B10 B12 B8 108.65(19)

loop_
_geom_bond_atom_site_label_1
_geom_bond_atom_site_label_2
_geom_bond_distance
N1 C11 1.316(2)
N1 C19 1.370(2)
C1 C11 1.509(3)
C1 C2 1.634(3)
C1 B4 1.698(3)
C1 B5 1.706(3)
C1 B3 1.727(3)
C1 B6 1.728(3)
C2 B11 1.685(3)
C2 B7 1.692(3)
C2 B3 1.706(3)
C2 B6 1.709(3)
C11 C12 1.401(3)
C12 C13 1.365(3)
C13 C14 1.399(3)
C14 C19 1.411(3)
C14 C15 1.417(3)
C15 C16 1.355(3)
C16 C17 1.399(3)
C17 C18 1.365(3)
C18 C19 1.412(3)
B3 B8 1.761(3)
B3 B7 1.766(4)
B3 B4 1.767(4)
B4 B9 1.770(4)
B4 B5 1.775(4)
B4 B8 1.776(4)
B5 B9 1.771(4)
B5 B6 1.774(3)
B5 B10 1.776(4)
B6 B10 1.756(4)
B6 B11 1.769(4)
B7 B8 1.764(4)
B7 B11 1.767(4)
B7 B12 1.768(3)
B8 B9 1.780(4)
B8 B12 1.780(4)
B9 B12 1.767(4)
B9 B10 1.786(4)
B10 B11 1.768(4)
B10 B12 1.779(4)
B11 B12 1.772(4)
